data_4319741
loop_
_publ_author_name
'Gerd W. Rabe'
'Christian D. B\'erub\'e'
'Glenn P. A. Yap'

_publ_section_title
;
 Terphenyl Ligand Systems in Lanthanide Chemistry: Use of the
 2,6-Di(1-naphthyl)phenyl Ligand for the Synthesis of Kinetically
 Stabilized Complexes of Trivalent Ytterbium, Thulium, and Yttrium
;
_journal_name_full 'Inorganic Chemistry'
_journal_page_first 2682
_journal_page_last 2685
_journal_paper_doi 10.1021/ic001148m
_journal_volume 40
_journal_year 2001
_chemical_formula_sum 'C32 H64 Cl10 Li2 O10 Sc4'
_chemical_formula_weight 1157.05
_chemical_name_systematic
; 
 ? 
;
_space_group_IT_number 14
_symmetry_cell_setting monoclinic
_symmetry_space_group_name_Hall '-P 2yn'
_symmetry_space_group_name_H-M 'P 1 21/n 1'
_atom_sites_solution_hydrogens geom
_atom_sites_solution_primary direct
_atom_sites_solution_secondary difmap
_audit_creation_method SHELXL-97
_cell_angle_alpha 90.00
_cell_angle_beta 94.718(2)
_cell_angle_gamma 90.00
_cell_formula_units_Z 2
_cell_length_a 11.0975(9)
_cell_length_b 11.0976(9)
_cell_length_c 21.3305(18)
_cell_measurement_reflns_used 'reflections from 60 data frames'
_cell_measurement_temperature 203(2)
_cell_measurement_theta_max 28.29
_cell_measurement_theta_min 1.47
_cell_volume 2618.1(4)
_computing_cell_refinement 'Bruker SMART'
_computing_data_collection 'Bruker SMART'
_computing_data_reduction 'Bruker SHELXTL'
_computing_molecular_graphics 'Bruker SHELXTL'
_computing_publication_material 'Bruker SHELXTL'
_computing_structure_refinement 'SHELXL-97 (Sheldrick, 1997)'
_computing_structure_solution 'SHELXS-97 (Sheldrick, 1990)'
_diffrn_ambient_temperature 203(2)
_diffrn_measured_fraction_theta_full 0.999
_diffrn_measured_fraction_theta_max 0.999
_diffrn_measurement_device_type 'CCD area detector'
_diffrn_measurement_method 'phi and omega scans'
_diffrn_radiation_monochromator graphite
_diffrn_radiation_source 'fine-focus sealed tube'
_diffrn_radiation_type MoK\a
_diffrn_radiation_wavelength 0.71073
_diffrn_reflns_av_R_equivalents 0.0596
_diffrn_reflns_av_sigmaI/netI 0.0748
_diffrn_reflns_limit_h_max 13
_diffrn_reflns_limit_h_min -13
_diffrn_reflns_limit_k_max 13
_diffrn_reflns_limit_k_min 0
_diffrn_reflns_limit_l_max 26
_diffrn_reflns_limit_l_min 0
_diffrn_reflns_number 20619
_diffrn_reflns_theta_full 26.37
_diffrn_reflns_theta_max 26.37
_diffrn_reflns_theta_min 1.92
_diffrn_standards_decay_% <1
_diffrn_standards_number '50 standard frames at start and end'
_exptl_absorpt_coefficient_mu 1.051
_exptl_absorpt_correction_T_max 0.928076
_exptl_absorpt_correction_T_min 0.792836
_exptl_absorpt_correction_type multi-scan
_exptl_absorpt_process_details 'Blessing,R., Acta Cryst. (1995) A51 33-38.'
_exptl_crystal_colour colourless
_exptl_crystal_density_diffrn 1.468
_exptl_crystal_density_method 'not measured'
_exptl_crystal_description block
_exptl_crystal_F_000 1192
_exptl_crystal_size_max 0.16
_exptl_crystal_size_mid 0.10
_exptl_crystal_size_min 0.10
_refine_diff_density_max 0.480
_refine_diff_density_min -0.351
_refine_diff_density_rms 0.067
_refine_ls_extinction_method none
_refine_ls_goodness_of_fit_ref 1.042
_refine_ls_hydrogen_treatment mixed
_refine_ls_matrix_type full
_refine_ls_number_parameters 262
_refine_ls_number_reflns 5333
_refine_ls_number_restraints 0
_refine_ls_restrained_S_all 1.042
_refine_ls_R_factor_all 0.0606
_refine_ls_R_factor_gt 0.0345
_refine_ls_shift/su_max 0.001
_refine_ls_shift/su_mean 0.000
_refine_ls_structure_factor_coef Fsqd
_refine_ls_weighting_details 'calc w=1/[\s^2^(Fo^2^)+(0.0300P)^2^+0.0000P] where P=(Fo^2^+2Fc^2^)/3'
_refine_ls_weighting_scheme calc
_refine_ls_wR_factor_gt 0.0716
_refine_ls_wR_factor_ref 0.0746
_reflns_number_gt 3506
_reflns_number_total 5333
_reflns_threshold_expression >2sigma(I)
_cod_data_source_file ic001148m_4.cif
_cod_data_source_block gr012
_cod_depositor_comments
;
The following automatic conversions were performed:

'_symmetry_cell_setting' value 'Monoclinic' changed to 'monoclinic'
according to the built-in table from CIF Core dictionary named
'cif_core.dic' version 2.4.1 from 2010-06-29.

Automatic conversion script
Id: cif_fix_values 1646 2011-03-28 12:23:43Z adriana 
;
_cod_database_code 4319741

loop_
_symmetry_equiv_pos_as_xyz
'x, y, z'
'-x+1/2, y+1/2, -z+1/2'
'-x, -y, -z'
'x-1/2, -y-1/2, z-1/2'

loop_
_atom_site_label
_atom_site_type_symbol
_atom_site_fract_x
_atom_site_fract_y
_atom_site_fract_z
_atom_site_U_iso_or_equiv
_atom_site_adp_type
_atom_site_occupancy
_atom_site_symmetry_multiplicity
_atom_site_calc_flag
_atom_site_refinement_flags
_atom_site_disorder_assembly
_atom_site_disorder_group
Sc1 Sc -0.03547(4) 0.38263(4) 0.03220(2) 0.02657(13) Uani 1 1 d . . .
Sc2 Sc 0.18796(4) 0.51829(5) 0.12513(2) 0.02905(13) Uani 1 1 d . . .
Li Li -0.1214(4) 0.6534(4) 0.1178(2) 0.0418(12) Uani 1 1 d . . .
Cl1 Cl 0.11072(6) 0.25004(6) -0.01943(3) 0.04006(18) Uani 1 1 d . . .
Cl2 Cl 0.32677(6) 0.67818(6) 0.10499(4) 0.04433(19) Uani 1 1 d . . .
Cl3 Cl 0.06696(6) 0.32665(6) 0.14305(3) 0.03473(17) Uani 1 1 d . . .
Cl4 Cl -0.20685(6) 0.46606(6) 0.08865(3) 0.03441(17) Uani 1 1 d . . .
Cl5 Cl 0.05676(6) 0.64625(7) 0.18662(3) 0.0441(2) Uani 1 1 d . . .
O1 O 0.07991(14) 0.52512(14) 0.04692(7) 0.0272(4) Uani 1 1 d . . .
O2 O -0.13839(15) 0.21106(16) 0.03721(8) 0.0358(5) Uani 1 1 d . . .
O3 O 0.32564(15) 0.39273(16) 0.09631(8) 0.0375(5) Uani 1 1 d . . .
O4 O 0.28441(16) 0.47640(18) 0.21825(8) 0.0444(5) Uani 1 1 d . . .
O5 O -0.23309(17) 0.7389(2) 0.16674(9) 0.0523(6) Uani 1 1 d . . .
C1 C -0.1994(3) 0.1688(3) 0.09059(15) 0.0491(8) Uani 1 1 d . . .
H1A H -0.2647 0.2241 0.0995 0.059 Uiso 1 1 calc R . .
H1B H -0.1424 0.1632 0.1281 0.059 Uiso 1 1 calc R . .
C2 C -0.2501(3) 0.0455(3) 0.07275(16) 0.0544(9) Uani 1 1 d . . .
H2A H -0.3291 0.0330 0.0892 0.065 Uiso 1 1 calc R . .
H2B H -0.1949 -0.0187 0.0884 0.065 Uiso 1 1 calc R . .
C3 C -0.2611(3) 0.0501(3) 0.00156(16) 0.0551(9) Uani 1 1 d . . .
H3A H -0.2601 -0.0309 -0.0167 0.066 Uiso 1 1 calc R . .
H3B H -0.3350 0.0919 -0.0146 0.066 Uiso 1 1 calc R . .
C4 C -0.1498(3) 0.1205(3) -0.01173(14) 0.0439(7) Uani 1 1 d . . .
H4A H -0.0784 0.0682 -0.0097 0.053 Uiso 1 1 calc R . .
H4B H -0.1599 0.1580 -0.0534 0.053 Uiso 1 1 calc R . .
C5 C 0.4048(3) 0.4124(3) 0.04588(14) 0.0478(8) Uani 1 1 d . . .
H5A H 0.4638 0.4759 0.0577 0.057 Uiso 1 1 calc R . .
H5B H 0.3574 0.4367 0.0072 0.057 Uiso 1 1 calc R . .
C6 C 0.4671(3) 0.2968(3) 0.03642(16) 0.0618(10) Uani 1 1 d . . .
H6A H 0.5496 0.3103 0.0248 0.074 Uiso 1 1 calc R . .
H6B H 0.4229 0.2487 0.0036 0.074 Uiso 1 1 calc R . .
C7 C 0.4679(3) 0.2355(3) 0.09937(16) 0.0639(10) Uani 1 1 d . . .
H7A H 0.4743 0.1479 0.0953 0.077 Uiso 1 1 calc R . .
H7B H 0.5344 0.2648 0.1284 0.077 Uiso 1 1 calc R . .
C8 C 0.3476(3) 0.2714(3) 0.12066(16) 0.0562(9) Uani 1 1 d . . .
H8A H 0.2842 0.2162 0.1038 0.067 Uiso 1 1 calc R . .
H8B H 0.3498 0.2709 0.1667 0.067 Uiso 1 1 calc R . .
C9 C 0.4051(4) 0.5124(5) 0.2376(2) 0.129(2) Uani 1 1 d . . .
H9A H 0.4169 0.5976 0.2277 0.154 Uiso 1 1 calc R . .
H9B H 0.4629 0.4644 0.2158 0.154 Uiso 1 1 calc R . .
C10 C 0.4237(5) 0.4932(5) 0.3046(3) 0.133(3) Uani 1 1 d . . .
H10A H 0.4669 0.5614 0.3252 0.160 Uiso 1 1 calc R . .
H10B H 0.4704 0.4195 0.3139 0.160 Uiso 1 1 calc R . .
C11 C 0.3024(7) 0.4824(5) 0.3259(2) 0.144(3) Uani 1 1 d . . .
H11A H 0.3026 0.4281 0.3622 0.173 Uiso 1 1 calc R . .
H11B H 0.2719 0.5613 0.3378 0.173 Uiso 1 1 calc R . .
C12 C 0.2289(3) 0.4334(4) 0.27260(15) 0.0707(11) Uani 1 1 d . . .
H12A H 0.1453 0.4621 0.2723 0.085 Uiso 1 1 calc R . .
H12B H 0.2289 0.3451 0.2738 0.085 Uiso 1 1 calc R . .
C13 C -0.2186(4) 0.7817(5) 0.22901(17) 0.1015(17) Uani 1 1 d . . .
H13A H -0.1396 0.8205 0.2372 0.122 Uiso 1 1 calc R . .
H13B H -0.2239 0.7149 0.2587 0.122 Uiso 1 1 calc R . .
C14 C -0.3149(4) 0.8678(5) 0.2361(2) 0.1074(17) Uani 1 1 d . . .
H14A H -0.2887 0.9495 0.2264 0.129 Uiso 1 1 calc R . .
H14B H -0.3397 0.8666 0.2792 0.129 Uiso 1 1 calc R . .
C15 C -0.4135(3) 0.8292(4) 0.1916(2) 0.0911(14) Uani 1 1 d . . .
H15A H -0.4514 0.8986 0.1694 0.109 Uiso 1 1 calc R . .
H15B H -0.4751 0.7860 0.2131 0.109 Uiso 1 1 calc R . .
C16 C -0.3561(3) 0.7480(4) 0.14687(19) 0.0759(12) Uani 1 1 d . . .
H16A H -0.3941 0.6683 0.1466 0.091 Uiso 1 1 calc R . .
H16B H -0.3664 0.7812 0.1042 0.091 Uiso 1 1 calc R . .

loop_
_atom_site_aniso_label
_atom_site_aniso_U_11
_atom_site_aniso_U_22
_atom_site_aniso_U_33
_atom_site_aniso_U_23
_atom_site_aniso_U_13
_atom_site_aniso_U_12
Sc1 0.0246(3) 0.0264(3) 0.0290(3) 0.0027(2) 0.0039(2) 0.0028(2)
Sc2 0.0224(2) 0.0349(3) 0.0297(3) 0.0031(2) 0.0013(2) 0.0024(2)
Li 0.041(3) 0.046(3) 0.040(3) -0.003(2) 0.008(2) 0.006(2)
Cl1 0.0400(4) 0.0361(4) 0.0459(4) 0.0031(3) 0.0144(3) 0.0122(3)
Cl2 0.0337(4) 0.0431(4) 0.0559(5) 0.0070(4) 0.0018(3) -0.0062(3)
Cl3 0.0284(3) 0.0399(4) 0.0358(4) 0.0105(3) 0.0020(3) -0.0001(3)
Cl4 0.0290(3) 0.0359(4) 0.0393(4) 0.0005(3) 0.0088(3) 0.0048(3)
Cl5 0.0356(4) 0.0518(5) 0.0446(5) -0.0128(4) 0.0016(3) 0.0081(3)
O1 0.0259(9) 0.0281(9) 0.0278(10) 0.0023(8) 0.0034(7) 0.0020(8)
O2 0.0357(11) 0.0311(11) 0.0412(12) -0.0005(9) 0.0072(9) -0.0019(8)
O3 0.0301(10) 0.0415(11) 0.0425(11) 0.0119(10) 0.0116(9) 0.0094(9)
O4 0.0346(11) 0.0641(14) 0.0334(11) 0.0092(10) -0.0039(9) 0.0006(10)
O5 0.0346(12) 0.0760(16) 0.0466(13) -0.0231(12) 0.0041(10) 0.0069(10)
C1 0.0409(18) 0.0515(19) 0.056(2) 0.0085(17) 0.0118(15) -0.0045(15)
C2 0.0472(19) 0.0375(19) 0.080(3) 0.0054(18) 0.0143(18) -0.0026(15)
C3 0.0458(19) 0.0306(18) 0.087(3) -0.0051(17) -0.0085(18) -0.0043(14)
C4 0.0491(18) 0.0326(16) 0.0495(19) -0.0056(15) 0.0010(15) 0.0048(14)
C5 0.0396(18) 0.062(2) 0.0446(19) 0.0107(16) 0.0183(14) 0.0111(16)
C6 0.052(2) 0.072(2) 0.064(2) 0.007(2) 0.0248(18) 0.0207(18)
C7 0.050(2) 0.065(2) 0.080(3) 0.020(2) 0.0269(19) 0.0301(18)
C8 0.054(2) 0.048(2) 0.069(2) 0.0239(18) 0.0186(18) 0.0214(16)
C9 0.077(3) 0.200(6) 0.098(3) 0.074(4) -0.057(3) -0.059(3)
C10 0.181(6) 0.076(3) 0.121(5) -0.027(3) -0.113(5) 0.019(4)
C11 0.307(9) 0.077(3) 0.044(3) -0.012(3) -0.010(5) 0.027(5)
C12 0.078(3) 0.095(3) 0.041(2) 0.026(2) 0.0156(19) 0.029(2)
C13 0.074(3) 0.168(5) 0.061(3) -0.048(3) -0.003(2) 0.035(3)
C14 0.091(3) 0.155(5) 0.079(3) -0.060(3) 0.022(3) 0.015(3)
C15 0.058(2) 0.119(4) 0.099(3) -0.042(3) 0.021(2) 0.011(2)
C16 0.038(2) 0.096(3) 0.093(3) -0.043(2) 0.0007(19) 0.0072(19)

loop_
_atom_type_symbol
_atom_type_description
_atom_type_scat_dispersion_real
_atom_type_scat_dispersion_imag
_atom_type_scat_source
C C 0.0033 0.0016 'International Tables Vol C Tables 4.2.6.8 and 6.1.1.4'
H H 0.0000 0.0000 'International Tables Vol C Tables 4.2.6.8 and 6.1.1.4'
O O 0.0106 0.0060 'International Tables Vol C Tables 4.2.6.8 and 6.1.1.4'
Sc Sc 0.2519 0.3716 'International Tables Vol C Tables 4.2.6.8 and 6.1.1.4'
Cl Cl 0.1484 0.1585 'International Tables Vol C Tables 4.2.6.8 and 6.1.1.4'
Li Li -0.0003 0.0001 'International Tables Vol C Tables 4.2.6.8 and 6.1.1.4'

loop_
_geom_angle_atom_site_label_1
_geom_angle_atom_site_label_2
_geom_angle_atom_site_label_3
_geom_angle
_geom_angle_site_symmetry_1
_geom_angle_site_symmetry_3
_geom_angle_publ_flag
O1 Sc1 O1 80.88(7) 3_565 . ?
O1 Sc1 O2 112.71(7) 3_565 . ?
O1 Sc1 O2 166.35(7) . . ?
O1 Sc1 Cl4 94.13(5) 3_565 . ?
O1 Sc1 Cl4 97.51(5) . . ?
O2 Sc1 Cl4 83.14(5) . . ?
O1 Sc1 Cl1 93.06(5) 3_565 . ?
O1 Sc1 Cl1 95.83(5) . . ?
O2 Sc1 Cl1 82.67(5) . . ?
Cl4 Sc1 Cl1 165.69(3) . . ?
O1 Sc1 Cl3 160.69(5) 3_565 . ?
O1 Sc1 Cl3 79.88(5) . . ?
O2 Sc1 Cl3 86.56(5) . . ?
Cl4 Sc1 Cl3 86.78(3) . . ?
Cl1 Sc1 Cl3 90.51(3) . . ?
O1 Sc1 Sc1 40.95(5) 3_565 3_565 ?
O1 Sc1 Sc1 39.93(4) . 3_565 ?
O2 Sc1 Sc1 153.64(5) . 3_565 ?
Cl4 Sc1 Sc1 97.68(3) . 3_565 ?
Cl1 Sc1 Sc1 95.86(3) . 3_565 ?
Cl3 Sc1 Sc1 119.80(3) . 3_565 ?
O1 Sc1 Sc2 112.52(5) 3_565 . ?
O1 Sc1 Sc2 31.66(4) . . ?
O2 Sc1 Sc2 134.71(5) . . ?
Cl4 Sc1 Sc2 95.86(2) . . ?
Cl1 Sc1 Sc2 92.79(2) . . ?
Cl3 Sc1 Sc2 48.304(18) . . ?
Sc1 Sc1 Sc2 71.578(19) 3_565 . ?
O1 Sc2 O3 100.15(7) . . ?
O1 Sc2 O4 167.39(7) . . ?
O3 Sc2 O4 79.78(7) . . ?
O1 Sc2 Cl2 100.01(5) . . ?
O3 Sc2 Cl2 87.00(5) . . ?
O4 Sc2 Cl2 92.59(6) . . ?
O1 Sc2 Cl5 94.74(5) . . ?
O3 Sc2 Cl5 164.46(5) . . ?
O4 Sc2 Cl5 84.72(6) . . ?
Cl2 Sc2 Cl5 94.83(3) . . ?
O1 Sc2 Cl3 82.45(5) . . ?
O3 Sc2 Cl3 84.27(5) . . ?
O4 Sc2 Cl3 85.00(6) . . ?
Cl2 Sc2 Cl3 171.22(3) . . ?
Cl5 Sc2 Cl3 93.36(3) . . ?
O1 Sc2 Sc1 32.89(5) . . ?
O3 Sc2 Sc1 92.68(5) . . ?
O4 Sc2 Sc1 134.62(6) . . ?
Cl2 Sc2 Sc1 131.96(3) . . ?
Cl5 Sc2 Sc1 97.48(2) . . ?
Cl3 Sc2 Sc1 49.637(19) . . ?
O5 Li Cl4 108.3(2) . . ?
O5 Li Cl1 109.7(2) . 3_565 ?
Cl4 Li Cl1 102.37(18) . 3_565 ?
O5 Li Cl5 102.8(2) . . ?
Cl4 Li Cl5 115.7(2) . . ?
Cl1 Li Cl5 117.7(2) 3_565 . ?
Li Cl1 Sc1 101.82(12) 3_565 . ?
Sc2 Cl3 Sc1 82.06(2) . . ?
Li Cl4 Sc1 98.53(12) . . ?
Li Cl5 Sc2 100.84(12) . . ?
Sc2 O1 Sc1 145.38(9) . 3_565 ?
Sc2 O1 Sc1 115.45(8) . . ?
Sc1 O1 Sc1 99.12(7) 3_565 . ?
C4 O2 C1 108.8(2) . . ?
C4 O2 Sc1 125.03(16) . . ?
C1 O2 Sc1 126.06(16) . . ?
C8 O3 C5 107.9(2) . . ?
C8 O3 Sc2 125.98(16) . . ?
C5 O3 Sc2 125.93(16) . . ?
C9 O4 C12 108.3(3) . . ?
C9 O4 Sc2 124.9(2) . . ?
C12 O4 Sc2 125.58(18) . . ?
C16 O5 C13 107.1(3) . . ?
C16 O5 Li 121.7(2) . . ?
C13 O5 Li 130.3(3) . . ?
O2 C1 C2 106.4(2) . . ?
C1 C2 C3 102.6(3) . . ?
C4 C3 C2 101.9(2) . . ?
O2 C4 C3 104.4(2) . . ?
O3 C5 C6 106.7(2) . . ?
C5 C6 C7 103.8(3) . . ?
C8 C7 C6 102.1(2) . . ?
O3 C8 C7 105.4(2) . . ?
O4 C9 C10 107.4(4) . . ?
C9 C10 C11 105.1(4) . . ?
C12 C11 C10 105.1(4) . . ?
C11 C12 O4 104.9(4) . . ?
O5 C13 C14 107.0(3) . . ?
C13 C14 C15 105.0(4) . . ?
C14 C15 C16 104.9(3) . . ?
O5 C16 C15 107.9(3) . . ?

loop_
_geom_bond_atom_site_label_1
_geom_bond_atom_site_label_2
_geom_bond_distance
_geom_bond_site_symmetry_2
_geom_bond_publ_flag
Sc1 O1 2.0006(16) 3_565 ?
Sc1 O1 2.0427(17) . ?
Sc1 O2 2.2274(18) . ?
Sc1 Cl4 2.5103(8) . ?
Sc1 Cl1 2.5107(8) . ?
Sc1 Cl3 2.6130(8) . ?
Sc1 Sc1 3.0774(10) 3_565 ?
Sc1 Sc2 3.3964(7) . ?
Sc2 O1 1.9742(16) . ?
Sc2 O3 2.1928(18) . ?
Sc2 O4 2.2265(18) . ?
Sc2 Cl2 2.4114(9) . ?
Sc2 Cl5 2.4842(8) . ?
Sc2 Cl3 2.5606(8) . ?
Li O5 1.933(5) . ?
Li Cl4 2.348(5) . ?
Li Cl1 2.368(5) 3_565 ?
Li Cl5 2.364(5) . ?
Cl1 Li 2.368(5) 3_565 ?
O1 Sc1 2.0006(16) 3_565 ?
O2 C4 1.447(3) . ?
O2 C1 1.450(3) . ?
O3 C8 1.456(3) . ?
O3 C5 1.460(3) . ?
O4 C9 1.426(4) . ?
O4 C12 1.439(4) . ?
O5 C16 1.400(3) . ?
O5 C13 1.407(4) . ?
C1 C2 1.516(4) . ?
C2 C3 1.514(4) . ?
C3 C4 1.507(4) . ?
C5 C6 1.479(4) . ?
C6 C7 1.504(4) . ?
C7 C8 1.498(4) . ?
C9 C10 1.442(6) . ?
C10 C11 1.461(7) . ?
C11 C12 1.450(6) . ?
C13 C14 1.451(5) . ?
C14 C15 1.453(5) . ?
C15 C16 1.492(5) . ?
